data_4343168
loop_
_publ_author_name
'Abudoureheman, Maierhaba'
'Wang, Li'
'Zhang, Xianming'
'Yu, Hongwei'
'Yang, Zhihua'
'Lei, Chen'
'Han, Jian'
'Pan, Shilie'

_publ_section_title
;
 Pb7O(OH)3(CO3)3(BO3): First Mixed Borate and Carbonate Nonlinear Optical
 Material Exhibiting Large Second-Harmonic Generation Response.
;
_journal_issue 8
_journal_name_full 'Inorganic chemistry'
_journal_page_first 4138
_journal_page_last 4142
_journal_paper_doi 10.1021/acs.inorgchem.5b00401
_journal_volume 54
_journal_year 2015
_chemical_formula_sum 'C3 H3 B O16 Pb7'
_chemical_formula_weight 1756.19
_chemical_name_systematic
; 
 ? 
;
_space_group_IT_number 186
_symmetry_space_group_name_Hall 'P 6c -2c'
_symmetry_space_group_name_H-M 'P 63 m c'
_atom_sites_solution_hydrogens geom
_atom_sites_solution_primary direct
_atom_sites_solution_secondary difmap
_audit_creation_method SHELXL-97
_cell_angle_alpha 90.00
_cell_angle_beta 90.00
_cell_angle_gamma 120.00
_cell_formula_units_Z 2
_cell_length_a 10.519(16)
_cell_length_b 10.519
_cell_length_c 8.900(13)
_cell_measurement_temperature 298(2)
_cell_volume 852.8(18)
_computing_structure_refinement 'SHELXL-97 (Sheldrick, 1997)'
_computing_structure_solution 'SHELXS-97 (Sheldrick, 1990)'
_diffrn_ambient_temperature 298(2)
_diffrn_measured_fraction_theta_full 1.000
_diffrn_measured_fraction_theta_max 1.000
_diffrn_radiation_monochromator graphite
_diffrn_radiation_source 'fine-focus sealed tube'
_diffrn_radiation_type MoK\a
_diffrn_radiation_wavelength 0.71073
_diffrn_reflns_av_R_equivalents 0.0687
_diffrn_reflns_av_sigmaI/netI 0.0410
_diffrn_reflns_limit_h_max 13
_diffrn_reflns_limit_h_min -13
_diffrn_reflns_limit_k_max 13
_diffrn_reflns_limit_k_min -12
_diffrn_reflns_limit_l_max 6
_diffrn_reflns_limit_l_min -11
_diffrn_reflns_number 4865
_diffrn_reflns_theta_full 26.99
_diffrn_reflns_theta_max 26.99
_diffrn_reflns_theta_min 2.24
_exptl_absorpt_coefficient_mu 68.919
_exptl_absorpt_correction_T_max 0.1300
_exptl_absorpt_correction_T_min 0.0726
_exptl_crystal_density_diffrn 6.839
_exptl_crystal_density_method 'not measured'
_exptl_crystal_F_000 1456
_exptl_crystal_size_max 0.08
_exptl_crystal_size_mid 0.08
_exptl_crystal_size_min 0.05
_refine_diff_density_max 6.650
_refine_diff_density_min -1.860
_refine_diff_density_rms 0.477
_refine_ls_abs_structure_details 'Flack H D (1983), Acta Cryst. A39, 876-881'
_refine_ls_abs_structure_Flack 0.40(7)
_refine_ls_extinction_method none
_refine_ls_goodness_of_fit_ref 1.097
_refine_ls_hydrogen_treatment mixed
_refine_ls_matrix_type full
_refine_ls_number_parameters 48
_refine_ls_number_reflns 592
_refine_ls_number_restraints 1
_refine_ls_restrained_S_all 1.096
_refine_ls_R_factor_all 0.0421
_refine_ls_R_factor_gt 0.0378
_refine_ls_shift/su_max 0.000
_refine_ls_shift/su_mean 0.000
_refine_ls_structure_factor_coef Fsqd
_refine_ls_weighting_details 'calc w=1/[\s^2^(Fo^2^)+(0.0654P)^2^+0.0000P] where P=(Fo^2^+2Fc^2^)/3'
_refine_ls_weighting_scheme calc
_refine_ls_wR_factor_gt 0.0958
_refine_ls_wR_factor_ref 0.0982
_reflns_number_gt 549
_reflns_number_total 592
_reflns_threshold_expression >2sigma(I)
_cod_data_source_file ic5b00401_si_002.cif
_cod_data_source_block sad
_cod_database_code 4343168

loop_
_symmetry_equiv_pos_as_xyz
'x, y, z'
'-y, x-y, z'
'-x+y, -x, z'
'-x, -y, z+1/2'
'y, -x+y, z+1/2'
'x-y, x, z+1/2'
'-y, -x, z'
'-x+y, y, z'
'x, x-y, z'
'y, x, z+1/2'
'x-y, -y, z+1/2'
'-x, -x+y, z+1/2'

loop_
_atom_site_label
_atom_site_type_symbol
_atom_site_fract_x
_atom_site_fract_y
_atom_site_fract_z
_atom_site_U_iso_or_equiv
_atom_site_adp_type
_atom_site_occupancy
_atom_site_symmetry_multiplicity
_atom_site_calc_flag
_atom_site_refinement_flags
Pb1 Pb 0.3333 0.6667 0.2753(2) 0.0151(4) Uani 1 6 d S
Pb2 Pb 0.66063(15) 0.83031(7) 0.89954(17) 0.0200(3) Uani 1 2 d S
Pb3 Pb 0.45666(5) 0.54334(5) 0.60247(15) 0.0172(3) Uani 1 2 d S
O1 O 0.3333 0.6667 0.522(5) 0.0151(4) Uani 1 6 d S
O2 O 0.631(2) 0.8154(12) 0.652(3) 0.015(4) Uani 1 2 d S
H2 H 0.7213 0.8607 0.5922 0.018 Uiso 1 2 calc SR
O3 O 0.4094(12) 0.5906(12) 0.852(2) 0.019(5) Uani 1 2 d S
O4 O 0.809(3) 0.9045(13) 0.344(3) 0.030(6) Uani 1 2 d S
O5 O 0.5918(17) 0.9014(19) 0.3176(18) 0.018(4) Uani 1 1 d .
B1 B 0.3333 0.6667 0.864(9) 0.019(5) Uani 1 6 d S
C1 C 0.661(4) 0.831(2) 0.329(6) 0.030(6) Uani 1 2 d S

loop_
_atom_site_aniso_label
_atom_site_aniso_U_11
_atom_site_aniso_U_22
_atom_site_aniso_U_33
_atom_site_aniso_U_23
_atom_site_aniso_U_13
_atom_site_aniso_U_12
Pb1 0.0157(6) 0.0157(6) 0.0141(10) 0.000 0.000 0.0078(3)
Pb2 0.0241(7) 0.0232(5) 0.0131(6) -0.0009(3) -0.0019(5) 0.0120(3)
Pb3 0.0176(4) 0.0176(4) 0.0233(6) -0.0009(3) 0.0009(3) 0.0141(4)
O1 0.0157(6) 0.0157(6) 0.0141(10) 0.000 0.000 0.0078(3)
O2 0.023(10) 0.014(7) 0.012(11) -0.005(5) -0.011(10) 0.011(5)
O3 0.017(8) 0.017(8) 0.029(13) -0.004(4) 0.004(4) 0.014(10)
O4 0.010(10) 0.015(7) 0.065(18) 0.003(4) 0.006(8) 0.005(5)
O5 0.016(8) 0.023(9) 0.019(9) 0.004(6) 0.004(6) 0.014(8)
B1 0.017(8) 0.017(8) 0.029(13) -0.004(4) 0.004(4) 0.014(10)
C1 0.010(10) 0.015(7) 0.065(18) 0.003(4) 0.006(8) 0.005(5)

loop_
_atom_type_symbol
_atom_type_description
_atom_type_scat_dispersion_real
_atom_type_scat_dispersion_imag
_atom_type_scat_source
C C 0.0033 0.0016 'International Tables Vol C Tables 4.2.6.8 and 6.1.1.4'
H H 0.0000 0.0000 'International Tables Vol C Tables 4.2.6.8 and 6.1.1.4'
B B 0.0013 0.0007 'International Tables Vol C Tables 4.2.6.8 and 6.1.1.4'
O O 0.0106 0.0060 'International Tables Vol C Tables 4.2.6.8 and 6.1.1.4'
Pb Pb -3.3944 10.1111 'International Tables Vol C Tables 4.2.6.8 and 6.1.1.4'

loop_
_geom_angle_atom_site_label_1
_geom_angle_atom_site_label_2
_geom_angle_atom_site_label_3
_geom_angle
_geom_angle_site_symmetry_1
_geom_angle_site_symmetry_3
O1 Pb1 O5 81.8(4) . 8
O1 Pb1 O5 81.8(4) . 2_665
O5 Pb1 O5 49.9(7) 8 2_665
O1 Pb1 O5 81.8(4) . .
O5 Pb1 O5 68.7(7) 8 .
O5 Pb1 O5 117.99(19) 2_665 .
O1 Pb1 O5 81.8(4) . 7_665
O5 Pb1 O5 117.99(19) 8 7_665
O5 Pb1 O5 68.7(7) 2_665 7_665
O5 Pb1 O5 161.0(7) . 7_665
O1 Pb1 O5 81.8(4) . 9_565
O5 Pb1 O5 117.99(17) 8 9_565
O5 Pb1 O5 161.0(7) 2_665 9_565
O5 Pb1 O5 49.9(7) . 9_565
O5 Pb1 O5 117.99(18) 7_665 9_565
O1 Pb1 O5 81.8(4) . 3_565
O5 Pb1 O5 161.0(7) 8 3_565
O5 Pb1 O5 117.99(17) 2_665 3_565
O5 Pb1 O5 117.99(18) . 3_565
O5 Pb1 O5 49.9(7) 7_665 3_565
O5 Pb1 O5 68.7(7) 9_565 3_565
O1 Pb1 Pb3 37.66(5) . 2_665
O5 Pb1 Pb3 52.4(4) 8 2_665
O5 Pb1 Pb3 80.6(4) 2_665 2_665
O5 Pb1 Pb3 52.4(4) . 2_665
O5 Pb1 Pb3 115.7(4) 7_665 2_665
O5 Pb1 Pb3 80.6(3) 9_565 2_665
O5 Pb1 Pb3 115.7(4) 3_565 2_665
O1 Pb1 Pb3 37.66(6) . 3_565
O5 Pb1 Pb3 80.6(3) 8 3_565
O5 Pb1 Pb3 52.4(4) 2_665 3_565
O5 Pb1 Pb3 115.7(4) . 3_565
O5 Pb1 Pb3 52.4(4) 7_665 3_565
O5 Pb1 Pb3 115.7(4) 9_565 3_565
O5 Pb1 Pb3 80.6(3) 3_565 3_565
Pb3 Pb1 Pb3 63.89(9) 2_665 3_565
O1 Pb1 Pb3 37.66(5) . .
O5 Pb1 Pb3 115.7(4) 8 .
O5 Pb1 Pb3 115.7(4) 2_665 .
O5 Pb1 Pb3 80.6(4) . .
O5 Pb1 Pb3 80.6(4) 7_665 .
O5 Pb1 Pb3 52.4(4) 9_565 .
O5 Pb1 Pb3 52.4(4) 3_565 .
Pb3 Pb1 Pb3 63.89(8) 2_665 .
Pb3 Pb1 Pb3 63.89(11) 3_565 .
O2 Pb2 O3 74.5(7) . 2_665
O2 Pb2 O3 74.5(7) . .
O3 Pb2 O3 54.6(9) 2_665 .
O2 Pb2 O4 85.5(8) . 5_565
O3 Pb2 O4 115.4(7) 2_665 5_565
O3 Pb2 O4 159.3(8) . 5_565
O2 Pb2 O4 85.5(7) . 6_655
O3 Pb2 O4 159.3(8) 2_665 6_655
O3 Pb2 O4 115.4(7) . 6_655
O4 Pb2 O4 67.0(10) 5_565 6_655
O1 Pb3 O3 86.5(11) . .
O1 Pb3 O2 73.7(4) . .
O3 Pb3 O2 73.3(6) . .
O1 Pb3 O2 73.7(4) . 3_565
O3 Pb3 O2 73.3(6) . 3_565
O2 Pb3 O2 134.1(9) . 3_565
O1 Pb3 Pb1 34.6(10) . .
O3 Pb3 Pb1 121.1(5) . .
O2 Pb3 Pb1 85.5(5) . .
O2 Pb3 Pb1 85.5(5) 3_565 .
Pb1 O1 Pb3 107.7(10) . 2_665
Pb1 O1 Pb3 107.7(10) . 3_565
Pb3 O1 Pb3 111.2(9) 2_665 3_565
Pb1 O1 Pb3 107.7(10) . .
Pb3 O1 Pb3 111.2(9) 2_665 .
Pb3 O1 Pb3 111.2(9) 3_565 .
Pb2 O2 Pb3 104.3(7) . .
Pb2 O2 Pb3 104.3(7) . 2_665
Pb3 O2 Pb3 99.6(7) . 2_665
B1 O3 Pb3 116(3) . .
B1 O3 Pb2 91.6(7) . 3_565
Pb3 O3 Pb2 97.8(4) . 3_565
B1 O3 Pb2 91.6(7) . .
Pb3 O3 Pb2 97.8(5) . .
Pb2 O3 Pb2 160.8(10) 3_565 .
C1 O4 Pb2 95.1(6) . 6_654
C1 O4 Pb2 95.1(6) . 5_564
Pb2 O4 Pb2 157.7(12) 6_654 5_564
C1 O5 Pb1 95.1(18) . .
O3 B1 O3 119.4(9) 3_565 2_665
O3 B1 O3 119.4(9) 3_565 .
O3 B1 O3 119.4(9) 2_665 .
O5 C1 O5 120(3) 9_565 .
O5 C1 O4 120.0(17) 9_565 .
O5 C1 O4 120.0(17) . .

loop_
_geom_bond_atom_site_label_1
_geom_bond_atom_site_label_2
_geom_bond_distance
_geom_bond_site_symmetry_2
Pb1 O1 2.19(4) .
Pb1 O5 2.630(17) 8
Pb1 O5 2.630(18) 2_665
Pb1 O5 2.630(17) .
Pb1 O5 2.630(17) 7_665
Pb1 O5 2.630(18) 9_565
Pb1 O5 2.630(17) 3_565
Pb1 Pb3 3.678(4) 2_665
Pb1 Pb3 3.678(4) 3_565
Pb1 Pb3 3.678(4) .
Pb2 O2 2.22(2) .
Pb2 O3 2.619(6) 2_665
Pb2 O3 2.619(5) .
Pb2 O4 2.729(6) 5_565
Pb2 O4 2.729(7) 6_655
Pb3 O1 2.359(13) .
Pb3 O3 2.38(2) .
Pb3 O2 2.548(13) .
Pb3 O2 2.548(14) 3_565
O1 Pb3 2.359(13) 2_665
O1 Pb3 2.359(13) 3_565
O2 Pb3 2.548(13) 2_665
O3 B1 1.39(2) .
O3 Pb2 2.619(4) 3_565
O4 C1 1.35(4) .
O4 Pb2 2.729(6) 6_654
O4 Pb2 2.729(6) 5_564
O5 C1 1.28(3) .
B1 O3 1.39(2) 3_565
B1 O3 1.39(2) 2_665
C1 O5 1.28(3) 9_565
